data_1515746
loop_
_publ_author_name
'Hashem, Mohammed'
'Grazia Bezzu, C.'
'Kariuki, Benson M.'
'McKeown, Neil B.'

_publ_section_title
;
 Enhancing the rigidity of a network polymer of intrinsic microporosity by
 the combined use of phthalocyanine and triptycene components,
;
_journal_issue 10
_journal_name_full 'Polymer Chemistry'
_journal_page_first 2190
_journal_paper_doi 10.1039/c1py00288k
_journal_volume 2
_journal_year 2011
_chemical_formula_sum 'C132.31 H129.21 Cl32.03 N8 O17.63 Zn'
_chemical_formula_weight 3314.28
_chemical_name_systematic
;
?
;
_space_group_IT_number 2
_symmetry_cell_setting triclinic
_symmetry_space_group_name_Hall '-P 1'
_symmetry_space_group_name_H-M 'P -1'
_atom_sites_solution_hydrogens geom
_atom_sites_solution_primary direct
_atom_sites_solution_secondary difmap
_audit_creation_method SHELXL-97
_cell_angle_alpha 79.027(3)
_cell_angle_beta 75.275(2)
_cell_angle_gamma 72.973(3)
_cell_formula_units_Z 1
_cell_length_a 13.0853(6)
_cell_length_b 18.0594(6)
_cell_length_c 18.6508(9)
_cell_measurement_temperature 293(2)
_cell_volume 4043.7(3)
_computing_structure_refinement 'SHELXL-97 (Sheldrick, 1997)'
_diffrn_ambient_temperature 293(2)
_diffrn_measured_fraction_theta_full 0.957
_diffrn_measured_fraction_theta_max 0.957
_diffrn_radiation_monochromator graphite
_diffrn_radiation_source 'fine-focus sealed tube'
_diffrn_radiation_type MoK\a
_diffrn_radiation_wavelength 0.71073
_diffrn_reflns_av_R_equivalents 0.0553
_diffrn_reflns_av_sigmaI/netI 0.1026
_diffrn_reflns_limit_h_max 15
_diffrn_reflns_limit_h_min -16
_diffrn_reflns_limit_k_max 22
_diffrn_reflns_limit_k_min -22
_diffrn_reflns_limit_l_max 22
_diffrn_reflns_limit_l_min -22
_diffrn_reflns_number 22912
_diffrn_reflns_theta_full 25.94
_diffrn_reflns_theta_max 25.94
_diffrn_reflns_theta_min 1.14
_exptl_absorpt_coefficient_mu 0.740
_exptl_crystal_density_diffrn 1.361
_exptl_crystal_density_method 'not measured'
_exptl_crystal_F_000 1695
_refine_diff_density_max 2.052
_refine_diff_density_min -1.178
_refine_diff_density_rms 0.189
_refine_ls_extinction_coef 0.041(5)
_refine_ls_extinction_expression Fc^*^=kFc[1+0.001xFc^2^\l^3^/sin(2\q)]^-1/4^
_refine_ls_extinction_method SHELXL
_refine_ls_goodness_of_fit_ref 1.651
_refine_ls_hydrogen_treatment mixed
_refine_ls_matrix_type full
_refine_ls_number_parameters 629
_refine_ls_number_reflns 15100
_refine_ls_number_restraints 33
_refine_ls_restrained_S_all 1.653
_refine_ls_R_factor_all 0.2130
_refine_ls_R_factor_gt 0.1629
_refine_ls_shift/su_max 0.001
_refine_ls_shift/su_mean 0.000
_refine_ls_structure_factor_coef Fsqd
_refine_ls_weighting_details 'calc w=1/[\s^2^(Fo^2^)+(0.2000P)^2^+0.0000P] where P=(Fo^2^+2Fc^2^)/3'
_refine_ls_weighting_scheme calc
_refine_ls_wR_factor_gt 0.4436
_refine_ls_wR_factor_ref 0.4765
_reflns_number_gt 9528
_reflns_number_total 15100
_reflns_threshold_expression >2sigma(I)
_cod_data_source_file c1py00288k.txt
_cod_data_source_block nbm1035
_cod_depositor_comments
;
The following automatic conversions were performed:

'_symmetry_cell_setting' value 'Triclinic' changed to 'triclinic'
according to
/usr/data/users/saulius/automatic-downloads/retrospective/RSC/lib/dictionaries/cif_core.dic
dictionary named 'cif_core.dic' version 2.4.2 from 2011-04-26.

Automatic conversion script
Id: cif_fix_values 2281 2013-09-26 08:29:07Z andrius 
;
_cod_original_sg_symbol_H-M P-1
_cod_database_code 1515746

loop_
_symmetry_equiv_pos_as_xyz
'x, y, z'
'-x, -y, -z'

loop_
_atom_site_label
_atom_site_type_symbol
_atom_site_fract_x
_atom_site_fract_y
_atom_site_fract_z
_atom_site_U_iso_or_equiv
_atom_site_adp_type
_atom_site_occupancy
_atom_site_symmetry_multiplicity
_atom_site_calc_flag
_atom_site_refinement_flags
_atom_site_disorder_assembly
_atom_site_disorder_group
C1 C -0.0392(6) 1.0235(4) 0.3440(4) 0.0427(18) Uiso 1 1 d . A 1
C2 C -0.1025(6) 1.0797(4) 0.2931(4) 0.0416(17) Uiso 1 1 d . A 1
C3 C -0.1659(6) 1.1404(4) 0.3356(4) 0.0431(18) Uiso 1 1 d . . 1
C4 C 0.1374(6) 0.8777(4) 0.5928(4) 0.0418(17) Uiso 1 1 d . . 1
C5 C -0.1052(6) 1.0798(5) 0.2201(4) 0.0442(18) Uiso 1 1 d . A 1
H5 H -0.0618 1.0392 0.1931 0.053 Uiso 1 1 calc R A 1
C6 C -0.1762(6) 1.1438(4) 0.1884(4) 0.0412(17) Uiso 1 1 d . A 1
C7 C -0.2411(6) 1.2062(4) 0.2308(4) 0.0415(17) Uiso 1 1 d . A 1
C8 C -0.2366(6) 1.2048(4) 0.3029(4) 0.0398(17) Uiso 1 1 d . A 1
H8 H -0.2794 1.2455 0.3300 0.048 Uiso 1 1 calc R A 1
C9 C -0.1868(6) 1.1571(4) 0.1057(4) 0.0418(17) Uiso 0.322(5) 1 d P A 1
C10 C -0.3098(6) 1.2735(4) 0.1834(4) 0.0407(17) Uiso 1 1 d . A 1
C11 C -0.1604(6) 1.2362(4) 0.0759(4) 0.0410(17) Uiso 1 1 d . A 1
C12 C -0.2234(6) 1.2979(5) 0.1168(4) 0.0460(19) Uiso 1 1 d . A 1
C13 C -0.1997(6) 1.3681(4) 0.1011(4) 0.0388(17) Uiso 1 1 d . A 1
H13 H -0.2388 1.4075 0.1306 0.047 Uiso 1 1 calc R A 1
C14 C -0.1163(7) 1.3811(5) 0.0402(4) 0.0460(19) Uiso 1 1 d . A 1
C15 C -0.0544(6) 1.3220(5) -0.0018(4) 0.0447(18) Uiso 1 1 d . A 1
C16 C -0.0747(6) 1.2495(5) 0.0162(4) 0.0442(18) Uiso 1 1 d . A 1
H16 H -0.0315 1.2091 -0.0111 0.053 Uiso 1 1 calc R A 1
C17 C -0.3742(6) 1.2333(4) 0.1512(4) 0.0438(18) Uiso 1 1 d . A 1
C18 C -0.3096(6) 1.1739(4) 0.1101(4) 0.0412(17) Uiso 1 1 d . A 1
C19 C -0.3592(6) 1.1352(4) 0.0755(4) 0.0405(17) Uiso 1 1 d . A 1
H19 H -0.3162 1.0960 0.0467 0.049 Uiso 1 1 calc R A 1
C20 C -0.4717(7) 1.1551(5) 0.0843(4) 0.0455(18) Uiso 1 1 d . A 1
C21 C -0.5364(7) 1.2122(5) 0.1287(5) 0.050(2) Uiso 1 1 d . A 1
C22 C -0.4882(6) 1.2513(4) 0.1633(4) 0.0427(18) Uiso 1 1 d . A 1
H22 H -0.5314 1.2889 0.1939 0.051 Uiso 1 1 calc R A 1
C23 C -0.1141(7) 1.0899(5) 0.0611(4) 0.0450(18) Uiso 0.322(5) 1 d P A 1
H23A H -0.1369 1.0428 0.0842 0.054 Uiso 0.322(5) 1 calc PR A 1
H23B H -0.0395 1.0815 0.0662 0.054 Uiso 0.322(5) 1 calc PR A 1
C24 C -0.114(3) 1.1009(19) -0.0287(17) 0.067(3) Uiso 0.322(5) 1 d P A 1
H24A H -0.0659 1.0555 -0.0503 0.100 Uiso 0.322(5) 1 calc PR A 1
H24B H -0.0889 1.1462 -0.0531 0.100 Uiso 0.322(5) 1 calc PR A 1
H24C H -0.1866 1.1073 -0.0351 0.100 Uiso 0.322(5) 1 calc PR A 1
C25 C -0.3812(7) 1.3411(5) 0.2306(4) 0.0467(19) Uiso 1 1 d . A 1
H25A H -0.4288 1.3194 0.2730 0.056 Uiso 1 1 calc R A 1
H25B H -0.3328 1.3600 0.2501 0.056 Uiso 1 1 calc R A 1
C26 C -0.4515(8) 1.4105(5) 0.1897(5) 0.057(2) Uiso 1 1 d . A 1
H26A H -0.4663 1.3942 0.1481 0.086 Uiso 1 1 calc R A 1
H26B H -0.4134 1.4507 0.1720 0.086 Uiso 1 1 calc R A 1
H26C H -0.5192 1.4303 0.2233 0.086 Uiso 1 1 calc R A 1
C27 C -0.1499(7) 1.5146(5) 0.0620(5) 0.055(2) Uiso 1 1 d . A 1
H27A H -0.2256 1.5226 0.0617 0.082 Uiso 1 1 calc R A 1
H27B H -0.1274 1.5612 0.0393 0.082 Uiso 1 1 calc R A 1
H27C H -0.1399 1.5024 0.1125 0.082 Uiso 1 1 calc R A 1
C28 C 0.0868(7) 1.2842(5) -0.1087(5) 0.055(2) Uiso 1 1 d . A 1
H28A H 0.1255 1.2385 -0.0814 0.083 Uiso 1 1 calc R A 1
H28B H 0.1382 1.3059 -0.1472 0.083 Uiso 1 1 calc R A 1
H28C H 0.0374 1.2704 -0.1308 0.083 Uiso 1 1 calc R A 1
C29 C -0.7168(8) 1.2911(6) 0.1750(5) 0.061(2) Uiso 1 1 d . A 1
H29A H -0.7149 1.2789 0.2271 0.092 Uiso 1 1 calc R A 1
H29B H -0.7906 1.3007 0.1692 0.092 Uiso 1 1 calc R A 1
H29C H -0.6907 1.3368 0.1547 0.092 Uiso 1 1 calc R A 1
C30 C -0.4674(8) 1.0916(6) -0.0183(5) 0.066(2) Uiso 1 1 d . A 1
H30A H -0.4311 1.1286 -0.0503 0.099 Uiso 1 1 calc R A 1
H30B H -0.5181 1.0820 -0.0424 0.099 Uiso 1 1 calc R A 1
H30C H -0.4143 1.0436 -0.0081 0.099 Uiso 1 1 calc R A 1
C31 C 0.0834(6) 0.9031(4) 0.3731(4) 0.0434(18) Uiso 1 1 d . A 1
C32 C 0.1543(6) 0.8264(4) 0.3547(4) 0.0429(18) Uiso 1 1 d . A 1
C33 C 0.1974(6) 0.7882(4) 0.4165(4) 0.0415(17) Uiso 1 1 d . A 1
C34 C 0.1538(6) 0.8431(4) 0.4731(4) 0.0404(17) Uiso 1 1 d . A 1
C35 C 0.1822(7) 0.7899(5) 0.2904(5) 0.050(2) Uiso 1 1 d . A 1
H35 H 0.1542 0.8151 0.2484 0.060 Uiso 1 1 calc R A 1
C36 C 0.2522(6) 0.7156(5) 0.2898(4) 0.0444(18) Uiso 1 1 d . A 1
C37 C 0.2904(6) 0.6757(4) 0.3556(4) 0.0407(17) Uiso 1 1 d . A 1
C38 C 0.2635(6) 0.7132(4) 0.4193(4) 0.0425(18) Uiso 1 1 d . A 1
H38 H 0.2893 0.6885 0.4621 0.051 Uiso 1 1 calc R A 1
C39 C 0.2977(7) 0.6704(5) 0.2215(5) 0.0478(19) Uiso 0.678(5) 1 d P A 1
C40 C 0.3647(6) 0.5937(4) 0.3464(4) 0.0365(16) Uiso 1 1 d . A 1
C41 C 0.4248(6) 0.6485(4) 0.2157(4) 0.0418(17) Uiso 1 1 d . A 1
C42 C 0.4617(6) 0.6079(4) 0.2819(4) 0.0403(17) Uiso 1 1 d . A 1
C43 C 0.5660(6) 0.5880(4) 0.2845(4) 0.0423(18) Uiso 1 1 d . A 1
H43 H 0.5881 0.5607 0.3279 0.051 Uiso 1 1 calc R A 1
C44 C 0.6439(6) 0.6078(4) 0.2224(4) 0.0429(18) Uiso 1 1 d . A 1
C45 C 0.6107(7) 0.6491(5) 0.1593(5) 0.050(2) Uiso 1 1 d . A 1
C46 C 0.5028(6) 0.6687(4) 0.1546(4) 0.0392(17) Uiso 1 1 d . A 1
H46 H 0.4818 0.6954 0.1107 0.047 Uiso 1 1 calc R A 1
C47 C 0.2689(6) 0.5900(5) 0.2502(4) 0.0454(18) Uiso 1 1 d . A 1
C48 C 0.3038(6) 0.5506(4) 0.3158(4) 0.0397(17) Uiso 1 1 d . A 1
C49 C 0.2846(6) 0.4788(4) 0.3440(4) 0.0409(17) Uiso 1 1 d . A 1
H49 H 0.3101 0.4513 0.3862 0.049 Uiso 1 1 calc R A 1
C50 C 0.2267(6) 0.4465(4) 0.3094(4) 0.0427(18) Uiso 1 1 d . A 1
C51 C 0.1857(7) 0.4891(5) 0.2466(4) 0.0464(19) Uiso 1 1 d . A 1
C52 C 0.2093(6) 0.5591(4) 0.2167(4) 0.0417(17) Uiso 1 1 d . A 1
H52 H 0.1855 0.5862 0.1738 0.050 Uiso 1 1 calc R A 1
C53 C 0.2612(7) 0.7108(5) 0.1523(5) 0.051(2) Uiso 0.678(5) 1 d P A 1
H53A H 0.1853 0.7107 0.1587 0.061 Uiso 0.678(5) 1 calc PR A 1
H53B H 0.3030 0.6798 0.1123 0.061 Uiso 0.678(5) 1 calc PR A 1
C54 C 0.270(2) 0.7927(16) 0.1270(16) 0.137(9) Uiso 0.678(5) 1 d P A 1
H54A H 0.2425 0.8118 0.0819 0.206 Uiso 0.678(5) 1 calc PR A 1
H54B H 0.3447 0.7940 0.1177 0.206 Uiso 0.678(5) 1 calc PR A 1
H54C H 0.2270 0.8250 0.1650 0.206 Uiso 0.678(5) 1 calc PR A 1
C55 C 0.4040(6) 0.5494(4) 0.4180(4) 0.0388(17) Uiso 1 1 d . A 1
H55A H 0.4536 0.4995 0.4061 0.047 Uiso 1 1 calc R A 1
H55B H 0.4456 0.5788 0.4318 0.047 Uiso 1 1 calc R A 1
C56 C 0.3154(7) 0.5340(5) 0.4860(5) 0.052(2) Uiso 1 1 d . A 1
H56A H 0.2448 0.5558 0.4737 0.078 Uiso 1 1 calc R A 1
H56B H 0.3195 0.5578 0.5267 0.078 Uiso 1 1 calc R A 1
H56C H 0.3264 0.4787 0.5003 0.078 Uiso 1 1 calc R A 1
C57 C 0.7924(9) 0.5400(6) 0.2818(6) 0.067(3) Uiso 1 1 d . A 1
H57A H 0.7708 0.5671 0.3250 0.100 Uiso 1 1 calc R A 1
H57B H 0.8707 0.5223 0.2692 0.100 Uiso 1 1 calc R A 1
H57C H 0.7615 0.4960 0.2924 0.100 Uiso 1 1 calc R A 1
C58 C 0.6653(8) 0.7097(6) 0.0334(5) 0.060(2) Uiso 1 1 d . A 1
H58A H 0.6339 0.6791 0.0126 0.090 Uiso 1 1 calc R A 1
H58B H 0.7306 0.7182 -0.0007 0.090 Uiso 1 1 calc R A 1
H58C H 0.6138 0.7591 0.0418 0.090 Uiso 1 1 calc R A 1
C59 C 0.1001(8) 0.4885(5) 0.1489(5) 0.057(2) Uiso 1 1 d . A 1
H59A H 0.0601 0.4587 0.1348 0.086 Uiso 1 1 calc R A 1
H59B H 0.1654 0.4897 0.1114 0.086 Uiso 1 1 calc R A 1
H59C H 0.0556 0.5408 0.1535 0.086 Uiso 1 1 calc R A 1
C60 C 0.2470(9) 0.3290(6) 0.3953(6) 0.072(3) Uiso 1 1 d . A 1
H60A H 0.3242 0.3242 0.3852 0.107 Uiso 1 1 calc R A 1
H60B H 0.2344 0.2782 0.4016 0.107 Uiso 1 1 calc R A 1
H60C H 0.2124 0.3528 0.4402 0.107 Uiso 1 1 calc R A 1
N1 N -0.0628(5) 1.0527(3) 0.4116(4) 0.0461(16) Uani 1 1 d . . 1
N2 N 0.0281(5) 0.9538(4) 0.3265(4) 0.0474(16) Uani 1 1 d . A 1
N3 N 0.0861(5) 0.9089(3) 0.4441(4) 0.0464(17) Uani 1 1 d . A 1
N4 N 0.1810(5) 0.8285(3) 0.5383(4) 0.0442(16) Uani 1 1 d . A 1
O1 O -0.0852(5) 1.4512(3) 0.0206(3) 0.0503(14) Uani 1 1 d . A 1
O2 O 0.0274(5) 1.3398(3) -0.0597(3) 0.0579(16) Uani 1 1 d . A 1
O3 O -0.6473(4) 1.2255(3) 0.1355(3) 0.0515(14) Uani 1 1 d . A 1
O4 O -0.5240(4) 1.1214(3) 0.0489(3) 0.0524(14) Uani 1 1 d . A 1
O5 O 0.6911(5) 0.6698(3) 0.1017(3) 0.0586(16) Uani 1 1 d . A 1
O6 O 0.7545(4) 0.5912(3) 0.2209(3) 0.0524(15) Uani 1 1 d . A 1
O7 O 0.1283(5) 0.4535(3) 0.2182(3) 0.0488(13) Uani 1 1 d . A 1
O8 O 0.2019(5) 0.3767(3) 0.3338(3) 0.0501(14) Uani 1 1 d . A 1
Zn1 Zn 0.0000 1.0000 0.5000 0.0963(9) Uani 1 2 d S . 1
C61 C 0.0025(7) 0.3200(5) 0.3126(5) 0.053(2) Uani 1 1 d . B 1
H61 H 0.0561 0.3510 0.3011 0.064 Uiso 1 1 calc R B 1
Cl1 Cl -0.1027(2) 0.35557(16) 0.38587(15) 0.0811(9) Uani 1 1 d . B 1
Cl2 Cl 0.0671(2) 0.22270(14) 0.33800(17) 0.0743(8) Uani 1 1 d . B 1
Cl3 Cl -0.05287(19) 0.32946(14) 0.23248(14) 0.0632(7) Uani 1 1 d . B 1
C62 C 0.5410(11) 0.2444(7) 0.4970(8) 0.097(4) Uani 1 1 d . C 1
H62 H 0.6178 0.2219 0.5000 0.117 Uiso 1 1 calc R C 1
Cl4 Cl 0.5074(4) 0.1839(3) 0.4524(4) 0.151(2) Uani 1 1 d . C 1
Cl5 Cl 0.5332(2) 0.33586(17) 0.44404(18) 0.0864(9) Uani 1 1 d . C 1
Cl6 Cl 0.4690(5) 0.2557(4) 0.5863(3) 0.157(2) Uani 1 1 d . C 1
C63 C 0.2242(7) 0.1015(6) 0.1013(6) 0.069(3) Uani 1 1 d . D 1
H63 H 0.2923 0.1122 0.1039 0.082 Uiso 1 1 calc R D 1
Cl7 Cl 0.1134(2) 0.17967(19) 0.1337(2) 0.0910(10) Uani 1 1 d . D 1
Cl8 Cl 0.2137(3) 0.0141(2) 0.1572(2) 0.1158(13) Uani 1 1 d . D 1
Cl9 Cl 0.2286(2) 0.09489(18) 0.00924(18) 0.0871(9) Uani 1 1 d . D 1
C64 C 0.0063(9) 0.6188(9) 0.3771(8) 0.096(4) Uani 1 1 d . E 1
H64 H 0.0831 0.5999 0.3527 0.116 Uiso 1 1 calc R E 1
Cl10 Cl -0.0631(4) 0.6780(3) 0.3086(2) 0.1270(14) Uani 1 1 d . E 1
Cl11 Cl 0.0028(4) 0.6697(4) 0.4472(2) 0.1436(19) Uani 1 1 d . E 1
Cl12 Cl -0.0458(4) 0.5370(3) 0.4125(2) 0.1189(13) Uani 1 1 d . E 1
C65 C 0.5303(15) 0.8855(8) 0.2427(9) 0.078(5) Uani 0.678(5) 1 d P A 1
H65 H 0.5379 0.8949 0.2908 0.093 Uiso 0.678(5) 1 calc PR A 1
Cl13 Cl 0.5178(7) 0.9750(3) 0.1778(3) 0.136(3) Uani 0.678(5) 1 d P A 1
Cl14 Cl 0.6448(6) 0.8139(3) 0.2043(4) 0.147(3) Uani 0.678(5) 1 d P A 1
Cl15 Cl 0.4139(6) 0.8540(4) 0.2539(4) 0.134(3) Uani 0.678(5) 1 d P A 1
C66 C 0.784(2) 0.9276(11) 0.2851(10) 0.141(19) Uani 0.322(5) 1 d PDU A 1
H66 H 0.8370 0.9431 0.3044 0.170 Uiso 0.322(5) 1 calc PR A 1
Cl16 Cl 0.7315(18) 0.8577(10) 0.3497(9) 0.173(7) Uani 0.322(5) 1 d PDU A 1
Cl17 Cl 0.849(2) 0.8879(13) 0.2014(9) 0.217(10) Uani 0.322(5) 1 d PDU A 1
Cl18 Cl 0.677(3) 1.0087(12) 0.2687(17) 0.37(2) Uani 0.322(5) 1 d PDU A 1
C67 C 0.4637(11) 0.5485(11) 0.0332(12) 0.081(10) Uani 0.339(2) 1 d PD . 1
H67 H 0.4599 0.5483 0.0864 0.098 Uiso 0.339(2) 1 calc PR A 1
Cl19 Cl 0.3972(6) 0.6398(4) -0.0078(4) 0.071(2) Uani 0.339(2) 1 d PD A 1
Cl20 Cl 0.5987(3) 0.5255(2) -0.0174(2) 0.0729(12) Uani 0.678(5) 1 d PD . 1
O9 O 0.1568(10) 1.0615(7) 0.4485(6) 0.102(4) Uiso 0.816(16) 1 d P F 1
C68 C 0.2441(19) 1.0336(14) 0.3793(13) 0.061(6) Uiso 0.408(8) 1 d P F 1
H68A H 0.2111 1.0163 0.3474 0.092 Uiso 0.408(8) 1 calc PR F 1
H68B H 0.3013 0.9913 0.3951 0.092 Uiso 0.408(8) 1 calc PR F 1
H68C H 0.2742 1.0760 0.3525 0.092 Uiso 0.408(8) 1 calc PR F 1
C69 C 0.193(3) 1.0867(18) 0.4968(17) 0.087(8) Uiso 0.408(8) 1 d P F 1
H69A H 0.1333 1.1021 0.5380 0.131 Uiso 0.408(8) 1 calc PR F 1
H69B H 0.2209 1.1307 0.4728 0.131 Uiso 0.408(8) 1 calc PR F 1
H69C H 0.2494 1.0458 0.5146 0.131 Uiso 0.408(8) 1 calc PR F 1
C9B C -0.1868(6) 1.1571(4) 0.1057(4) 0.0418(17) Uiso 0.678(5) 1 d P A 2
C23B C -0.1141(7) 1.0899(5) 0.0611(4) 0.0450(18) Uiso 0.678(5) 1 d P A 2
H23C H -0.0380 1.0867 0.0586 0.054 Uiso 0.678(5) 1 calc PR A 2
H23D H -0.1259 1.1016 0.0104 0.054 Uiso 0.678(5) 1 calc PR A 2
C24B C -0.1371(12) 1.0089(9) 0.0959(8) 0.067(3) Uiso 0.678(5) 1 d P A 2
H24D H -0.0896 0.9695 0.0659 0.100 Uiso 0.678(5) 1 calc PR A 2
H24E H -0.2119 1.0112 0.0973 0.100 Uiso 0.678(5) 1 calc PR A 2
H24F H -0.1241 0.9963 0.1457 0.100 Uiso 0.678(5) 1 calc PR A 2
C39B C 0.2977(7) 0.6704(5) 0.2215(5) 0.0478(19) Uiso 0.322(5) 1 d P A 2
C53B C 0.2612(7) 0.7108(5) 0.1523(5) 0.051(2) Uiso 0.322(5) 1 d P A 2
H53C H 0.2745 0.7622 0.1427 0.061 Uiso 0.322(5) 1 calc PR A 2
H53D H 0.1828 0.7181 0.1612 0.061 Uiso 0.322(5) 1 calc PR A 2
C54B C 0.3184(18) 0.6676(13) 0.0751(12) 0.037(5) Uiso 0.322(5) 1 d P A 2
H54D H 0.2881 0.6990 0.0341 0.056 Uiso 0.322(5) 1 calc PR A 2
H54E H 0.3040 0.6172 0.0827 0.056 Uiso 0.322(5) 1 calc PR A 2
H54F H 0.3959 0.6616 0.0641 0.056 Uiso 0.322(5) 1 calc PR A 2

loop_
_atom_site_aniso_label
_atom_site_aniso_U_11
_atom_site_aniso_U_22
_atom_site_aniso_U_33
_atom_site_aniso_U_23
_atom_site_aniso_U_13
_atom_site_aniso_U_12
N1 0.042(4) 0.019(3) 0.070(4) 0.010(3) -0.020(3) 0.000(2)
N2 0.036(3) 0.037(3) 0.057(4) 0.006(3) -0.010(3) 0.002(3)
N3 0.029(3) 0.031(3) 0.072(5) -0.002(3) -0.008(3) -0.001(2)
N4 0.032(3) 0.024(3) 0.065(4) 0.003(3) -0.007(3) 0.002(2)
O1 0.056(3) 0.026(2) 0.063(3) 0.000(2) -0.008(3) -0.008(2)
O2 0.062(4) 0.048(3) 0.055(3) -0.004(3) 0.002(3) -0.015(3)
O3 0.022(3) 0.047(3) 0.080(4) -0.011(3) -0.008(2) -0.002(2)
O4 0.034(3) 0.048(3) 0.075(4) -0.009(3) -0.015(3) -0.007(2)
O5 0.047(3) 0.053(3) 0.056(3) 0.009(3) 0.001(3) -0.004(3)
O6 0.032(3) 0.053(3) 0.060(3) 0.008(3) -0.005(2) -0.006(2)
O7 0.056(3) 0.041(3) 0.058(3) -0.001(2) -0.026(3) -0.017(2)
O8 0.062(4) 0.035(3) 0.054(3) 0.009(2) -0.025(3) -0.012(2)
Zn1 0.1355(18) 0.0486(10) 0.0863(13) -0.0252(8) -0.0674(12) 0.0527(10)
C61 0.043(5) 0.053(5) 0.063(5) -0.001(4) -0.019(4) -0.011(4)
Cl1 0.0880(19) 0.0729(16) 0.0651(16) -0.0060(12) 0.0000(13) -0.0099(14)
Cl2 0.0572(14) 0.0534(13) 0.110(2) 0.0076(13) -0.0312(13) -0.0111(11)
Cl3 0.0573(14) 0.0648(14) 0.0727(15) -0.0058(11) -0.0232(11) -0.0171(11)
C62 0.083(8) 0.072(7) 0.136(11) -0.011(7) -0.053(8) 0.008(6)
Cl4 0.128(3) 0.093(3) 0.253(6) -0.039(3) -0.068(4) -0.027(2)
Cl5 0.0798(19) 0.0698(17) 0.103(2) -0.0134(15) -0.0343(16) 0.0058(13)
Cl6 0.177(5) 0.165(5) 0.139(4) 0.015(3) -0.024(3) -0.087(4)
C63 0.030(4) 0.061(6) 0.108(8) -0.008(5) -0.012(5) -0.005(4)
Cl7 0.0465(14) 0.094(2) 0.136(3) -0.0446(18) -0.0115(15) -0.0100(13)
Cl8 0.111(3) 0.094(2) 0.131(3) 0.026(2) -0.034(2) -0.030(2)
Cl9 0.0693(17) 0.0803(18) 0.100(2) -0.0122(15) -0.0232(15) 0.0044(14)
C64 0.053(6) 0.124(11) 0.114(10) -0.046(8) -0.020(6) -0.005(6)
Cl10 0.138(3) 0.117(3) 0.121(3) 0.009(2) -0.056(3) -0.016(2)
Cl11 0.126(3) 0.220(5) 0.116(3) -0.062(3) 0.004(2) -0.092(3)
Cl12 0.122(3) 0.138(3) 0.103(3) 0.013(2) -0.040(2) -0.046(3)
C65 0.109(13) 0.042(7) 0.076(10) -0.010(7) -0.006(9) -0.022(8)
Cl13 0.264(9) 0.094(4) 0.082(3) 0.027(3) -0.054(4) -0.102(5)
Cl14 0.145(5) 0.076(3) 0.192(6) -0.067(4) 0.070(5) -0.042(3)
Cl15 0.143(5) 0.101(4) 0.189(6) 0.037(4) -0.083(5) -0.075(4)
C66 0.14(2) 0.14(2) 0.15(2) -0.023(10) -0.040(10) -0.040(11)
Cl16 0.234(18) 0.132(11) 0.158(13) 0.011(10) -0.042(12) -0.074(11)
Cl17 0.29(2) 0.216(18) 0.176(15) -0.086(14) 0.012(14) -0.126(16)
Cl18 0.35(3) 0.41(3) 0.43(4) -0.06(3) -0.13(2) -0.17(3)
C67 0.10(3) 0.07(2) 0.055(17) -0.021(15) -0.016(16) 0.000(18)
Cl19 0.098(6) 0.057(4) 0.051(4) -0.011(3) -0.029(4) 0.006(4)
Cl20 0.062(2) 0.068(2) 0.093(3) -0.0053(19) -0.0214(19) -0.0224(17)

loop_
_atom_type_symbol
_atom_type_description
_atom_type_scat_dispersion_real
_atom_type_scat_dispersion_imag
_atom_type_scat_source
C C 0.0033 0.0016 'International Tables Vol C Tables 4.2.6.8 and 6.1.1.4'
H H 0.0000 0.0000 'International Tables Vol C Tables 4.2.6.8 and 6.1.1.4'
N N 0.0061 0.0033 'International Tables Vol C Tables 4.2.6.8 and 6.1.1.4'
O O 0.0106 0.0060 'International Tables Vol C Tables 4.2.6.8 and 6.1.1.4'
Zn Zn 0.2839 1.4301 'International Tables Vol C Tables 4.2.6.8 and 6.1.1.4'
Cl Cl 0.1484 0.1585 'International Tables Vol C Tables 4.2.6.8 and 6.1.1.4'

loop_
_geom_angle_atom_site_label_1
_geom_angle_atom_site_label_2
_geom_angle_atom_site_label_3
_geom_angle
_geom_angle_site_symmetry_1
_geom_angle_site_symmetry_3
N2 C1 N1 126.8(7) . .
N2 C1 C2 124.0(7) . .
N1 C1 C2 109.1(6) . .
C5 C2 C3 123.4(7) . .
C5 C2 C1 131.9(7) . .
C3 C2 C1 104.7(6) . .
C8 C3 C2 119.5(7) . .
C8 C3 C4 132.7(7) . 2_576
C2 C3 C4 107.7(7) . 2_576
N1 C4 N4 126.8(7) 2_576 .
N1 C4 C3 110.2(7) 2_576 2_576
N4 C4 C3 123.0(7) . 2_576
C2 C5 C6 116.6(7) . .
C5 C6 C7 120.7(7) . .
C5 C6 C9 124.6(7) . .
C7 C6 C9 114.7(6) . .
C8 C7 C6 121.6(7) . .
C8 C7 C10 126.3(7) . .
C6 C7 C10 112.0(6) . .
C7 C8 C3 118.2(7) . .
C18 C9 C11 104.4(6) . .
C18 C9 C23 115.6(6) . .
C11 C9 C23 114.3(6) . .
C18 C9 C6 104.3(6) . .
C11 C9 C6 103.5(6) . .
C23 C9 C6 113.4(6) . .
C17 C10 C12 106.2(6) . .
C17 C10 C7 104.7(6) . .
C12 C10 C7 103.7(6) . .
C17 C10 C25 115.4(6) . .
C12 C10 C25 114.3(6) . .
C7 C10 C25 111.5(6) . .
C12 C11 C16 118.7(7) . .
C12 C11 C9 115.4(6) . .
C16 C11 C9 125.6(6) . .
C13 C12 C11 120.8(7) . .
C13 C12 C10 125.9(7) . .
C11 C12 C10 113.0(7) . .
C12 C13 C14 119.8(7) . .
C15 C14 O1 115.7(7) . .
C15 C14 C13 120.6(7) . .
O1 C14 C13 123.6(7) . .
C16 C15 C14 119.8(7) . .
C16 C15 O2 123.7(7) . .
C14 C15 O2 116.5(7) . .
C15 C16 C11 120.2(7) . .
C18 C17 C22 120.7(7) . .
C18 C17 C10 114.3(7) . .
C22 C17 C10 124.9(7) . .
C17 C18 C19 119.3(7) . .
C17 C18 C9 115.1(7) . .
C19 C18 C9 125.6(6) . .
C20 C19 C18 120.2(7) . .
O4 C20 C19 122.5(7) . .
O4 C20 C21 117.3(7) . .
C19 C20 C21 120.1(7) . .
O3 C21 C20 115.3(7) . .
O3 C21 C22 124.5(7) . .
C20 C21 C22 120.2(8) . .
C17 C22 C21 119.2(7) . .
C9 C23 C24 117.2(13) . .
C26 C25 C10 116.2(7) . .
N2 C31 N3 129.0(7) . .
N2 C31 C32 123.5(7) . .
N3 C31 C32 107.4(7) . .
C33 C32 C35 119.6(7) . .
C33 C32 C31 108.1(7) . .
C35 C32 C31 132.2(8) . .
C38 C33 C32 123.1(7) . .
C38 C33 C34 131.2(7) . .
C32 C33 C34 105.6(6) . .
N4 C34 N3 128.4(7) . .
N4 C34 C33 123.3(7) . .
N3 C34 C33 108.3(7) . .
C36 C35 C32 119.0(8) . .
C35 C36 C37 120.2(7) . .
C35 C36 C39 125.2(8) . .
C37 C36 C39 114.6(7) . .
C38 C37 C36 120.2(7) . .
C38 C37 C40 125.9(7) . .
C36 C37 C40 113.8(6) . .
C33 C38 C37 117.6(7) . .
C53 C39 C36 115.9(7) . .
C53 C39 C47 114.4(7) . .
C36 C39 C47 104.1(6) . .
C53 C39 C41 115.1(6) . .
C36 C39 C41 102.9(6) . .
C47 C39 C41 102.8(6) . .
C48 C40 C37 106.9(6) . .
C48 C40 C55 113.3(6) . .
C37 C40 C55 114.0(6) . .
C48 C40 C42 106.3(6) . .
C37 C40 C42 103.7(6) . .
C55 C40 C42 111.9(6) . .
C46 C41 C42 117.6(7) . .
C46 C41 C39 126.5(7) . .
C42 C41 C39 115.8(6) . .
C43 C42 C41 121.4(7) . .
C43 C42 C40 127.0(7) . .
C41 C42 C40 111.6(6) . .
C42 C43 C44 120.4(7) . .
C45 C44 O6 116.2(6) . .
C45 C44 C43 119.5(7) . .
O6 C44 C43 124.3(7) . .
C44 C45 C46 121.1(7) . .
C44 C45 O5 116.3(7) . .
C46 C45 O5 122.7(7) . .
C45 C46 C41 119.9(7) . .
C52 C47 C48 120.6(7) . .
C52 C47 C39 124.3(7) . .
C48 C47 C39 115.1(7) . .
C49 C48 C47 119.2(7) . .
C49 C48 C40 127.0(7) . .
C47 C48 C40 113.8(6) . .
C48 C49 C50 120.4(7) . .
O8 C50 C49 124.8(7) . .
O8 C50 C51 115.4(7) . .
C49 C50 C51 119.8(7) . .
O7 C51 C52 125.2(7) . .
O7 C51 C50 115.2(7) . .
C52 C51 C50 119.5(8) . .
C51 C52 C47 120.4(8) . .
C39 C53 C54 118.3(13) . .
C56 C55 C40 116.6(6) . .
C4 N1 C1 108.1(6) 2_576 .
C4 N1 Zn1 126.0(6) 2_576 .
C1 N1 Zn1 125.8(5) . .
C31 N2 C1 123.6(7) . .
C31 N3 C34 110.5(6) . .
C31 N3 Zn1 124.9(5) . .
C34 N3 Zn1 124.6(6) . .
C34 N4 C4 123.9(6) . .
C14 O1 C27 117.0(6) . .
C15 O2 C28 119.1(6) . .
C21 O3 C29 116.4(6) . .
C20 O4 C30 118.9(6) . .
C45 O5 C58 120.3(7) . .
C44 O6 C57 116.8(6) . .
C51 O7 C59 116.9(6) . .
C50 O8 C60 117.5(7) . .
N1 Zn1 N1 180.000(1) 2_576 .
N1 Zn1 N3 90.1(3) 2_576 .
N1 Zn1 N3 89.9(3) . .
N1 Zn1 N3 89.9(3) 2_576 2_576
N1 Zn1 N3 90.1(3) . 2_576
N3 Zn1 N3 180.000(1) . 2_576
Cl1 C61 Cl2 110.2(5) . .
Cl1 C61 Cl3 109.0(5) . .
Cl2 C61 Cl3 110.7(5) . .
Cl4 C62 Cl6 116.3(9) . .
Cl4 C62 Cl5 110.6(8) . .
Cl6 C62 Cl5 109.5(7) . .
Cl9 C63 Cl8 110.7(6) . .
Cl9 C63 Cl7 110.0(6) . .
Cl8 C63 Cl7 110.8(6) . .
Cl11 C64 Cl12 111.7(8) . .
Cl11 C64 Cl10 112.3(8) . .
Cl12 C64 Cl10 110.1(7) . .
Cl15 C65 Cl14 108.9(8) . .
Cl15 C65 Cl13 107.9(11) . .
Cl14 C65 Cl13 109.2(9) . .
Cl16 C66 Cl18 108.9(9) . .
Cl16 C66 Cl17 108.8(8) . .
Cl18 C66 Cl17 109.2(9) . .
Cl20 C67 Cl19 107.3(7) . .
Cl20 C67 Cl20 105.6(13) . 2_665
Cl19 C67 Cl20 107.8(14) . 2_665
C67 Cl20 C67 74.4(13) . 2_665
C69 O9 C68 115.2(18) . .

loop_
_geom_bond_atom_site_label_1
_geom_bond_atom_site_label_2
_geom_bond_distance
_geom_bond_site_symmetry_2
C1 N2 1.352(10) .
C1 N1 1.387(11) .
C1 C2 1.468(11) .
C2 C5 1.371(11) .
C2 C3 1.407(10) .
C3 C8 1.403(11) .
C3 C4 1.430(11) 2_576
C4 N1 1.350(10) 2_576
C4 N4 1.379(10) .
C4 C3 1.430(11) 2_576
C5 C6 1.392(11) .
C6 C7 1.433(10) .
C6 C9 1.551(11) .
C7 C8 1.355(11) .
C7 C10 1.558(11) .
C9 C18 1.529(11) .
C9 C11 1.536(10) .
C9 C23 1.541(10) .
C10 C17 1.542(11) .
C10 C12 1.544(11) .
C10 C25 1.569(11) .
C11 C12 1.403(11) .
C11 C16 1.406(11) .
C12 C13 1.353(11) .
C13 C14 1.398(11) .
C14 C15 1.378(11) .
C14 O1 1.396(9) .
C15 C16 1.374(11) .
C15 O2 1.378(10) .
C17 C18 1.382(11) .
C17 C22 1.398(11) .
C18 C19 1.405(11) .
C19 C20 1.384(11) .
C20 O4 1.378(10) .
C20 C21 1.387(11) .
C21 O3 1.376(10) .
C21 C22 1.398(12) .
C23 C24 1.65(3) .
C25 C26 1.522(12) .
C27 O1 1.435(10) .
C28 O2 1.406(10) .
C29 O3 1.460(10) .
C30 O4 1.401(11) .
C31 N2 1.321(10) .
C31 N3 1.359(11) .
C31 C32 1.470(11) .
C32 C33 1.386(11) .
C32 C35 1.395(12) .
C33 C38 1.376(11) .
C33 C34 1.478(11) .
C34 N4 1.311(10) .
C34 N3 1.367(10) .
C35 C36 1.387(12) .
C36 C37 1.427(11) .
C36 C39 1.539(11) .
C37 C38 1.397(11) .
C37 C40 1.529(10) .
C39 C53 1.475(12) .
C39 C47 1.568(11) .
C39 C41 1.573(12) .
C40 C48 1.526(11) .
C40 C55 1.546(11) .
C40 C42 1.556(10) .
C41 C46 1.394(11) .
C41 C42 1.430(11) .
C42 C43 1.317(11) .
C43 C44 1.401(11) .
C44 C45 1.366(12) .
C44 O6 1.384(9) .
C45 C46 1.372(11) .
C45 O5 1.380(10) .
C47 C52 1.394(11) .
C47 C48 1.405(11) .
C48 C49 1.374(10) .
C49 C50 1.408(11) .
C50 O8 1.359(9) .
C50 C51 1.409(11) .
C51 O7 1.367(10) .
C51 C52 1.370(11) .
C53 C54 1.49(3) .
C55 C56 1.528(11) .
C57 O6 1.417(11) .
C58 O5 1.408(11) .
C59 O7 1.415(11) .
C60 O8 1.442(12) .
N1 C4 1.350(10) 2_576
N1 Zn1 1.983(7) .
N3 Zn1 2.008(6) .
Zn1 N1 1.983(7) 2_576
Zn1 N3 2.008(6) 2_576
C61 Cl1 1.742(9) .
C61 Cl2 1.744(9) .
C61 Cl3 1.780(9) .
C62 Cl4 1.700(15) .
C62 Cl6 1.709(16) .
C62 Cl5 1.745(14) .
C63 Cl9 1.729(12) .
C63 Cl8 1.739(11) .
C63 Cl7 1.771(9) .
C64 Cl11 1.720(14) .
C64 Cl12 1.754(16) .
C64 Cl10 1.762(15) .
C65 Cl15 1.727(19) .
C65 Cl14 1.761(16) .
C65 Cl13 1.818(15) .
C66 Cl16 1.742(10) .
C66 Cl18 1.749(10) .
C66 Cl17 1.750(10) .
C67 Cl20 1.748(10) .
C67 Cl19 1.754(10) .
C67 Cl20 1.86(3) 2_665
Cl20 C67 1.86(3) 2_665
O9 C69 1.32(3) .
O9 C68 1.54(2) .
